data_2211978
loop_
_publ_author_name
'Obaid-ur-Rahman Abid'
'Ghulam Qadeer'
'Nasim Hasan Rama'
'Wai-Yeung Wong'

_publ_section_title
;
 5-Methoxyindan-1-one
;
_journal_coeditor_code XU2176
_journal_issue 1
_journal_name_full 'Acta Crystallographica Section E'
_journal_page_first o165
_journal_page_last o166
_journal_paper_doi 10.1107/S1600536806052135
_journal_volume 63
_journal_year 2007
_chemical_formula_iupac 'C10 H10 O2'
_chemical_formula_moiety 'C10 H10 O2'
_chemical_formula_sum 'C10 H10 O2'
_chemical_formula_weight 162.18
_chemical_melting_point .379E-305
_chemical_name_common 5-methoxyindanone
_chemical_name_systematic
;
5-Methoxyindan-1-one
;
_space_group_IT_number 14
_symmetry_cell_setting monoclinic
_symmetry_space_group_name_Hall '-P 2ybc'
_symmetry_space_group_name_H-M 'P 1 21/c 1'
_atom_sites_solution_hydrogens geom
_atom_sites_solution_primary direct
_atom_sites_solution_secondary difmap
_audit_creation_method SHELXL-97
_cell_angle_alpha 90.00
_cell_angle_beta 103.692(2)
_cell_angle_gamma 90.00
_cell_formula_units_Z 4
_cell_length_a 7.4114(7)
_cell_length_b 10.6122(10)
_cell_length_c 10.9137(10)
_cell_measurement_reflns_used 1520
_cell_measurement_temperature 293(2)
_cell_measurement_theta_max 24.9
_cell_measurement_theta_min 2.7
_cell_volume 833.98(14)
_computing_cell_refinement 'SAINT (Bruker, 1999)'
_computing_data_collection 'SMART (Bruker, 1998)'
_computing_data_reduction SAINT
_computing_molecular_graphics 'SHELXTL (Sheldrick, 1997b)'
_computing_publication_material
;
SHELXTL, PARST (Nardelli, 1995) and PLATON (Spek, 2003).
;
_computing_structure_refinement 'SHELXL97 (Sheldrick, 1997a)'
_computing_structure_solution 'SHELXS97 (Sheldrick, 1997a)'
_diffrn_ambient_temperature 293(2)
_diffrn_measured_fraction_theta_full 1.00
_diffrn_measured_fraction_theta_max 1.00
_diffrn_measurement_device_type 'Bruker SMART CCD'
_diffrn_measurement_method '\w and \f'
_diffrn_radiation_monochromator graphite
_diffrn_radiation_source 'fine-focus sealed tube'
_diffrn_radiation_type MoK\a
_diffrn_radiation_wavelength 0.71073
_diffrn_reflns_av_R_equivalents 0.022
_diffrn_reflns_av_sigmaI/netI 0.026
_diffrn_reflns_limit_h_max 8
_diffrn_reflns_limit_h_min -8
_diffrn_reflns_limit_k_max 12
_diffrn_reflns_limit_k_min -9
_diffrn_reflns_limit_l_max 12
_diffrn_reflns_limit_l_min -12
_diffrn_reflns_number 4004
_diffrn_reflns_theta_full 25.0
_diffrn_reflns_theta_max 25.0
_diffrn_reflns_theta_min 2.7
_diffrn_standards_number 0
_exptl_absorpt_coefficient_mu 0.089
_exptl_absorpt_correction_type none
_exptl_crystal_colour colorless
_exptl_crystal_density_diffrn 1.292
_exptl_crystal_density_method 'not measured'
_exptl_crystal_description block
_exptl_crystal_F_000 344
_exptl_crystal_size_max 0.40
_exptl_crystal_size_mid 0.28
_exptl_crystal_size_min 0.25
_refine_diff_density_max 0.15
_refine_diff_density_min -0.16
_refine_ls_extinction_method none
_refine_ls_goodness_of_fit_ref 1.007
_refine_ls_hydrogen_treatment constr
_refine_ls_matrix_type full
_refine_ls_number_parameters 109
_refine_ls_number_reflns 1468
_refine_ls_number_restraints 0
_refine_ls_restrained_S_all 1.007
_refine_ls_R_factor_all 0.044
_refine_ls_R_factor_gt 0.039
_refine_ls_shift/su_max 0.000
_refine_ls_shift/su_mean 0.000
_refine_ls_structure_factor_coef Fsqd
_refine_ls_weighting_details 'calc w=1/[\s^2^(Fo^2^)+(0.087P)^2^+0.0604P] where P=(Fo^2^+2Fc^2^)/3'
_refine_ls_weighting_scheme calc
_refine_ls_wR_factor_gt 0.117
_refine_ls_wR_factor_ref 0.124
_reflns_number_gt 1271
_reflns_number_total 1468
_reflns_threshold_expression I>2\s(I)
_cod_data_source_file xu2176.cif
_cod_data_source_block I
_cod_original_cell_volume 833.98(13)
_cod_original_sg_symbol_H-M 'P 21/c'
_cod_database_code 2211978
_cod_database_fobs_code 2211978

loop_
_symmetry_equiv_pos_as_xyz
'x, y, z'
'-x, y+1/2, -z+1/2'
'-x, -y, -z'
'x, -y-1/2, z-1/2'

loop_
_atom_site_type_symbol
_atom_site_label
_atom_site_fract_x
_atom_site_fract_y
_atom_site_fract_z
_atom_site_U_iso_or_equiv
_atom_site_adp_type
_atom_site_calc_flag
_atom_site_refinement_flags
_atom_site_occupancy
C C1 0.7514(3) 0.40974(16) 0.50701(18) 0.0859(6) Uani d . 1
H H1A 0.7298 0.4945 0.4763 0.129 Uiso calc R 1
H H1B 0.8826 0.3953 0.5349 0.129 Uiso calc R 1
H H1C 0.6939 0.3974 0.5762 0.129 Uiso calc R 1
C C2 0.69152(16) 0.19805(13) 0.43426(11) 0.0501(4) Uani d . 1
C C3 0.61107(16) 0.11978(13) 0.33303(11) 0.0506(3) Uani d . 1
H H3A 0.5495 0.1551 0.2565 0.061 Uiso calc R 1
C C4 0.62232(17) -0.00859(13) 0.34580(12) 0.0505(3) Uani d . 1
H H4A 0.5693 -0.0610 0.2786 0.061 Uiso calc R 1
C C5 0.71514(15) -0.05932(12) 0.46188(12) 0.0460(3) Uani d . 1
C C6 0.79157(14) 0.01885(14) 0.56246(11) 0.0472(4) Uani d . 1
C C7 0.78173(17) 0.14808(14) 0.55045(12) 0.0520(4) Uani d . 1
H H7A 0.8338 0.2003 0.6180 0.062 Uiso calc R 1
C C8 0.74800(19) -0.19052(13) 0.49832(14) 0.0567(4) Uani d . 1
C C9 0.8489(2) -0.19395(14) 0.63633(14) 0.0626(4) Uani d . 1
H H9A 0.9668 -0.2375 0.6471 0.075 Uiso calc R 1
H H9B 0.7747 -0.2371 0.6856 0.075 Uiso calc R 1
C C10 0.87987(19) -0.05668(14) 0.67790(13) 0.0592(4) Uani d . 1
H H10A 0.8212 -0.0386 0.7465 0.071 Uiso calc R 1
H H10B 1.0114 -0.0381 0.7053 0.071 Uiso calc R 1
O O1 0.67421(15) 0.32369(10) 0.40842(10) 0.0688(4) Uani d . 1
O O2 0.70515(17) -0.28262(12) 0.43097(11) 0.0849(4) Uani d . 1

loop_
_atom_site_aniso_label
_atom_site_aniso_U_11
_atom_site_aniso_U_22
_atom_site_aniso_U_33
_atom_site_aniso_U_12
_atom_site_aniso_U_13
_atom_site_aniso_U_23
C1 0.1308(15) 0.0494(8) 0.0801(12) -0.0119(9) 0.0302(11) -0.0054(8)
C2 0.0506(7) 0.0498(8) 0.0510(7) -0.0014(5) 0.0141(6) 0.0053(5)
C3 0.0502(7) 0.0587(8) 0.0408(6) 0.0029(5) 0.0066(5) 0.0053(5)
C4 0.0489(7) 0.0581(8) 0.0419(7) -0.0006(5) 0.0058(5) -0.0029(5)
C5 0.0408(6) 0.0504(8) 0.0472(7) 0.0008(5) 0.0111(5) 0.0022(5)
C6 0.0390(6) 0.0585(9) 0.0440(7) -0.0011(5) 0.0095(5) 0.0052(5)
C7 0.0518(7) 0.0583(8) 0.0431(7) -0.0075(5) 0.0052(5) -0.0031(5)
C8 0.0558(7) 0.0529(8) 0.0620(9) 0.0040(6) 0.0154(6) 0.0041(6)
C9 0.0585(8) 0.0681(9) 0.0620(9) 0.0124(6) 0.0159(6) 0.0193(7)
C10 0.0528(7) 0.0740(10) 0.0469(8) 0.0014(6) 0.0037(6) 0.0105(6)
O1 0.0906(8) 0.0493(6) 0.0637(6) -0.0016(5) 0.0126(5) 0.0069(4)
O2 0.1116(10) 0.0520(7) 0.0843(9) 0.0047(5) 0.0095(7) -0.0047(5)

loop_
_atom_type_symbol
_atom_type_description
_atom_type_scat_dispersion_real
_atom_type_scat_dispersion_imag
_atom_type_scat_source
C C 0.0033 0.0016 'International Tables Vol C Tables 4.2.6.8 and 6.1.1.4'
H H 0.0000 0.0000 'International Tables Vol C Tables 4.2.6.8 and 6.1.1.4'
O O 0.0106 0.0060 'International Tables Vol C Tables 4.2.6.8 and 6.1.1.4'

loop_
_geom_angle_atom_site_label_1
_geom_angle_atom_site_label_2
_geom_angle_atom_site_label_3
_geom_angle
O1 C1 H1A 109.5
O1 C1 H1B 109.5
H1A C1 H1B 109.5
O1 C1 H1C 109.5
H1A C1 H1C 109.5
H1B C1 H1C 109.5
O1 C2 C7 124.28(12)
O1 C2 C3 114.60(12)
C7 C2 C3 121.13(13)
C4 C3 C2 120.41(12)
C4 C3 H3A 119.8
C2 C3 H3A 119.8
C3 C4 C5 118.69(12)
C3 C4 H4A 120.7
C5 C4 H4A 120.7
C6 C5 C4 120.56(12)
C6 C5 C8 110.26(12)
C4 C5 C8 129.18(13)
C7 C6 C5 121.20(12)
C7 C6 C10 127.74(12)
C5 C6 C10 111.06(13)
C6 C7 C2 117.99(12)
C6 C7 H7A 121.0
C2 C7 H7A 121.0
O2 C8 C5 126.91(14)
O2 C8 C9 125.24(13)
C5 C8 C9 107.85(12)
C8 C9 C10 106.05(11)
C8 C9 H9A 110.5
C10 C9 H9A 110.5
C8 C9 H9B 110.5
C10 C9 H9B 110.5
H9A C9 H9B 108.7
C6 C10 C9 104.73(12)
C6 C10 H10A 110.8
C9 C10 H10A 110.8
C6 C10 H10B 110.8
C9 C10 H10B 110.8
H10A C10 H10B 108.9
C2 O1 C1 118.02(12)

loop_
_geom_bond_atom_site_label_1
_geom_bond_atom_site_label_2
_geom_bond_distance
C1 O1 1.424(2)
C1 H1A 0.9600
C1 H1B 0.9600
C1 H1C 0.9600
C2 O1 1.3626(17)
C2 C7 1.3910(18)
C2 C3 1.3980(19)
C3 C4 1.3699(19)
C3 H3A 0.9300
C4 C5 1.3984(18)
C4 H4A 0.9300
C5 C6 1.3855(18)
C5 C8 1.4526(19)
C6 C7 1.378(2)
C6 C10 1.5059(17)
C7 H7A 0.9300
C8 O2 1.2191(19)
C8 C9 1.515(2)
C9 C10 1.527(2)
C9 H9A 0.9700
C9 H9B 0.9700
C10 H10A 0.9700
C10 H10B 0.9700

loop_
_geom_hbond_atom_site_label_D
_geom_hbond_atom_site_label_H
_geom_hbond_atom_site_label_A
_geom_hbond_site_symmetry_A
_geom_hbond_distance_DH
_geom_hbond_distance_HA
_geom_hbond_distance_DA
_geom_hbond_angle_DHA
_geom_hbond_publ_flag
C1 H1A O2 1_565 0.96 2.41 3.366(2) 171 y
C3 H3A O2 2_655 0.93 2.52 3.4162(17) 161 y

loop_
_geom_torsion_atom_site_label_1
_geom_torsion_atom_site_label_2
_geom_torsion_atom_site_label_3
_geom_torsion_atom_site_label_4
_geom_torsion
O1 C2 C3 C4 178.57(10)
C7 C2 C3 C4 -1.11(18)
C2 C3 C4 C5 0.19(18)
C3 C4 C5 C6 1.00(17)
C3 C4 C5 C8 -179.01(11)
C4 C5 C6 C7 -1.31(16)
C8 C5 C6 C7 178.70(10)
C4 C5 C6 C10 178.61(11)
C8 C5 C6 C10 -1.38(13)
C5 C6 C7 C2 0.39(17)
C10 C6 C7 C2 -179.51(11)
O1 C2 C7 C6 -178.84(11)
C3 C2 C7 C6 0.81(17)
C6 C5 C8 O2 -177.07(13)
C4 C5 C8 O2 2.9(2)
C6 C5 C8 C9 2.12(14)
C4 C5 C8 C9 -177.87(11)
O2 C8 C9 C10 177.21(13)
C5 C8 C9 C10 -1.99(15)
C7 C6 C10 C9 179.99(11)
C5 C6 C10 C9 0.08(13)
C8 C9 C10 C6 1.17(14)
C7 C2 O1 C1 -0.77(19)
C3 C2 O1 C1 179.57(12)

loop_
_cod_related_entry_id
_cod_related_entry_database
_cod_related_entry_code
1 ChemSpider 71124
